data_2218896
loop_
_publ_author_name
'Fu, Xue-Qun'
'Wang, Wei'

_publ_section_title
;
 1-[(<i>Z</i>)-2-Cyano-2-(2-pyridyl)vinyl]ferrocene
;
_journal_coeditor_code BQ2088
_journal_issue 8
_journal_name_full 'Acta Crystallographica Section E'
_journal_page_first m1043
_journal_paper_doi 10.1107/S1600536808021843
_journal_volume 64
_journal_year 2008
_chemical_formula_iupac '[Fe (C5 H5) (C13 H9 N2)]'
_chemical_formula_moiety 'C18 H14 Fe N2'
_chemical_formula_sum 'C18 H14 Fe N2'
_chemical_formula_weight 314.16
_chemical_name_systematic
;
1-[(<i>Z</i>)-2-Cyano-2-(2-pyridyl)vinyl]ferrocene
;
_space_group_IT_number 14
_symmetry_cell_setting monoclinic
_symmetry_space_group_name_Hall '-P 2yn'
_symmetry_space_group_name_H-M 'P 1 21/n 1'
_atom_sites_solution_hydrogens geom
_atom_sites_solution_primary direct
_atom_sites_solution_secondary difmap
_audit_creation_method SHELXL-97
_cell_angle_alpha 90.00
_cell_angle_beta 106.95(3)
_cell_angle_gamma 90.00
_cell_formula_units_Z 4
_cell_length_a 11.105(2)
_cell_length_b 10.716(2)
_cell_length_c 12.675(3)
_cell_measurement_reflns_used 12734
_cell_measurement_temperature 293(2)
_cell_measurement_theta_max 55.26
_cell_measurement_theta_min 6.70
_cell_volume 1442.8(6)
_computing_cell_refinement 'CrystalClear (Rigaku, 2005)'
_computing_data_collection 'CrystalClear (Rigaku, 2005)'
_computing_data_reduction 'CrystalClear (Rigaku, 2005)'
_computing_molecular_graphics 'SHELXTL (Sheldrick, 2008)'
_computing_publication_material 'SHELXTL (Sheldrick, 2008)'
_computing_structure_refinement 'SHELXL97 (Sheldrick, 2008)'
_computing_structure_solution 'SHELXS97 (Sheldrick, 2008)'
_diffrn_ambient_temperature 293(2)
_diffrn_detector_area_resol_mean 13.6612
_diffrn_measured_fraction_theta_full 0.998
_diffrn_measured_fraction_theta_max 0.998
_diffrn_measurement_device_type 'Rigaku Mercury2 (2x2 bin mode)'
_diffrn_measurement_method CCD_Profile_fitting
_diffrn_radiation_monochromator graphite
_diffrn_radiation_source 'fine-focus sealed tube'
_diffrn_radiation_type MoK\a
_diffrn_radiation_wavelength 0.71073
_diffrn_reflns_av_R_equivalents 0.0448
_diffrn_reflns_av_sigmaI/netI 0.0363
_diffrn_reflns_limit_h_max 14
_diffrn_reflns_limit_h_min -14
_diffrn_reflns_limit_k_max 13
_diffrn_reflns_limit_k_min -13
_diffrn_reflns_limit_l_max 16
_diffrn_reflns_limit_l_min -16
_diffrn_reflns_number 14799
_diffrn_reflns_theta_full 27.48
_diffrn_reflns_theta_max 27.48
_diffrn_reflns_theta_min 3.36
_diffrn_standards_decay_% <2
_exptl_absorpt_coefficient_mu 1.038
_exptl_absorpt_correction_T_max 0.9000
_exptl_absorpt_correction_T_min 0.7248
_exptl_absorpt_correction_type multi-scan
_exptl_absorpt_process_details '(CrystalClear; Rigaku, 2005)'
_exptl_crystal_colour 'red brown'
_exptl_crystal_density_diffrn 1.446
_exptl_crystal_density_method 'not measured'
_exptl_crystal_description Prism
_exptl_crystal_F_000 648
_exptl_crystal_size_max 0.3000
_exptl_crystal_size_mid 0.2000
_exptl_crystal_size_min 0.1000
_refine_diff_density_max 0.244
_refine_diff_density_min -0.244
_refine_ls_extinction_method none
_refine_ls_goodness_of_fit_ref 1.068
_refine_ls_hydrogen_treatment constr
_refine_ls_matrix_type full
_refine_ls_number_parameters 190
_refine_ls_number_reflns 3311
_refine_ls_number_restraints 0
_refine_ls_restrained_S_all 1.068
_refine_ls_R_factor_all 0.0591
_refine_ls_R_factor_gt 0.0411
_refine_ls_shift/su_max 0.000
_refine_ls_shift/su_mean 0.000
_refine_ls_structure_factor_coef Fsqd
_refine_ls_weighting_details 'calc w=1/[\s^2^(Fo^2^)+(0.0372P)^2^+0.4341P] where P=(Fo^2^+2Fc^2^)/3'
_refine_ls_weighting_scheme calc
_refine_ls_wR_factor_gt 0.0867
_refine_ls_wR_factor_ref 0.0937
_reflns_number_gt 2564
_reflns_number_total 3311
_reflns_threshold_expression I>2\s(I)
_cod_data_source_file bq2088.cif
_cod_data_source_block I
_cod_depositor_comments
;
The following automatic conversions were performed:
'_exptl_absorpt_correction_type' value 'Multi-scan' changed to
'multi-scan' according to
'/home/saulius/struct/CIF-dictionaries/cif_core.dic' dictionary named
'cif_core.dic' version 2.4.1 from 2010-06-29.

Automatic conversion script
Id: cif_fix_enum 1527 2010-12-29 10:47:43Z saulius 

The following automatic conversions were performed:

'_exptl_absorpt_correction_type' value 'Multi-scan' changed to
'multi-scan' according to
/home/saulius/struct/CIF-dictionaries/cif_core.dic dictionary named
'cif_core.dic' version 2.4.1 from 2010-06-29.

Automatic conversion script
Id: cif_fix_values 1715 2011-07-08 13:25:40Z adriana 
;
_cod_original_cell_volume 1442.9(5)
_cod_original_sg_symbol_Hall '-P 2yn '
_cod_original_sg_symbol_H-M 'P 21/n'
_cod_database_code 2218896
_cod_database_fobs_code 2218896

loop_
_symmetry_equiv_pos_as_xyz
'x, y, z'
'-x+1/2, y+1/2, -z+1/2'
'-x, -y, -z'
'x-1/2, -y-1/2, z-1/2'

loop_
_atom_site_type_symbol
_atom_site_label
_atom_site_fract_x
_atom_site_fract_y
_atom_site_fract_z
_atom_site_U_iso_or_equiv
_atom_site_adp_type
_atom_site_calc_flag
_atom_site_refinement_flags
_atom_site_occupancy
Fe Fe1 0.19959(3) 0.79543(3) 0.08768(3) 0.03864(12) Uani d . 1
C C10 0.1744(2) 0.6098(2) 0.0568(2) 0.0452(5) Uani d . 1
H H10A 0.1703 0.5456 0.1108 0.054 Uiso calc R 1
C C9 0.2868(2) 0.6523(2) 0.03368(18) 0.0400(5) Uani d . 1
C C15 0.6436(2) 0.5798(2) 0.15481(19) 0.0422(5) Uani d . 1
C C17 0.5244(2) 0.6339(2) 0.08206(18) 0.0404(5) Uani d . 1
C C16 0.4110(2) 0.6083(2) 0.09516(19) 0.0419(5) Uani d . 1
H H16A 0.4124 0.5539 0.1526 0.050 Uiso calc R 1
N N2 0.63206(19) 0.5064(2) 0.23633(19) 0.0559(6) Uani d . 1
C C18 0.5387(2) 0.7169(3) -0.0022(2) 0.0523(6) Uani d . 1
C C8 0.2495(2) 0.7467(2) -0.04956(19) 0.0444(5) Uani d . 1
H H8A 0.3056 0.7937 -0.0820 0.053 Uiso calc R 1
C C7 0.1167(2) 0.7601(3) -0.0764(2) 0.0489(6) Uani d . 1
H H7A 0.0656 0.8192 -0.1301 0.059 Uiso calc R 1
N N1 0.5562(3) 0.7837(3) -0.0659(2) 0.0831(9) Uani d . 1
C C14 0.7600(2) 0.6058(3) 0.1397(2) 0.0545(6) Uani d . 1
H H1A 0.7658 0.6568 0.0820 0.065 Uiso calc R 1
C C5 0.3262(2) 0.8697(3) 0.2228(2) 0.0551(7) Uani d . 1
H H5A 0.4138 0.8427 0.2532 0.066 Uiso calc R 1
C C11 0.8554(3) 0.4798(3) 0.2947(3) 0.0659(8) Uani d . 1
H H11A 0.9260 0.4443 0.3441 0.079 Uiso calc R 1
C C13 0.8671(2) 0.5547(3) 0.2116(3) 0.0658(8) Uani d . 1
H H13A 0.9460 0.5714 0.2032 0.079 Uiso calc R 1
C C4 0.2841(3) 0.9625(2) 0.1432(2) 0.0570(7) Uani d . 1
H H4A 0.3362 1.0123 0.1086 0.068 Uiso calc R 1
C C6 0.0708(2) 0.6760(2) -0.0113(2) 0.0494(6) Uani d . 1
H H6A -0.0172 0.6664 -0.0122 0.059 Uiso calc R 1
C C2 0.1158(3) 0.8840(4) 0.1894(4) 0.0946(13) Uani d . 1
H H2A 0.0298 0.8700 0.1927 0.114 Uiso calc R 1
C C12 0.7372(3) 0.4577(3) 0.3038(3) 0.0667(8) Uani d . 1
H H12A 0.7298 0.4058 0.3604 0.080 Uiso calc R 1
C C3 0.2238(4) 0.8212(3) 0.2518(2) 0.0751(10) Uani d . 1
H H3A 0.2268 0.7556 0.3063 0.090 Uiso calc R 1
C C1 0.1528(3) 0.9719(3) 0.1227(3) 0.0840(11) Uani d . 1
H H1B 0.0969 1.0294 0.0707 0.101 Uiso calc R 1

loop_
_atom_site_aniso_label
_atom_site_aniso_U_11
_atom_site_aniso_U_22
_atom_site_aniso_U_33
_atom_site_aniso_U_12
_atom_site_aniso_U_13
_atom_site_aniso_U_23
Fe1 0.03100(18) 0.0435(2) 0.0417(2) -0.00034(14) 0.01115(13) -0.00617(15)
C10 0.0451(13) 0.0435(13) 0.0463(13) -0.0074(10) 0.0122(10) -0.0034(11)
C9 0.0417(12) 0.0401(12) 0.0412(12) -0.0010(10) 0.0167(10) -0.0059(10)
C15 0.0434(13) 0.0364(12) 0.0505(14) 0.0016(10) 0.0195(11) -0.0089(10)
C17 0.0461(13) 0.0351(12) 0.0445(13) 0.0016(10) 0.0204(10) -0.0062(10)
C16 0.0459(13) 0.0381(12) 0.0454(13) 0.0026(10) 0.0193(10) -0.0023(10)
N2 0.0445(12) 0.0576(13) 0.0678(14) 0.0062(10) 0.0198(11) 0.0123(11)
C18 0.0431(14) 0.0598(17) 0.0593(16) 0.0034(12) 0.0233(12) 0.0040(13)
C8 0.0453(13) 0.0511(13) 0.0397(12) 0.0000(11) 0.0170(11) -0.0011(11)
C7 0.0461(14) 0.0572(15) 0.0388(13) 0.0002(11) 0.0051(11) -0.0016(11)
N1 0.0676(17) 0.100(2) 0.090(2) 0.0035(15) 0.0367(15) 0.0364(17)
C14 0.0470(14) 0.0577(16) 0.0645(17) 0.0010(12) 0.0255(13) -0.0014(13)
C5 0.0505(14) 0.0611(17) 0.0459(14) 0.0000(13) 0.0016(12) -0.0139(13)
C11 0.0457(15) 0.0678(19) 0.081(2) 0.0107(14) 0.0126(14) 0.0006(16)
C13 0.0404(14) 0.075(2) 0.085(2) 0.0026(14) 0.0225(14) -0.0074(17)
C4 0.0566(16) 0.0460(15) 0.0618(17) -0.0087(12) 0.0072(13) -0.0111(13)
C6 0.0359(12) 0.0571(16) 0.0512(14) -0.0097(11) 0.0066(11) -0.0082(12)
C2 0.058(2) 0.114(3) 0.126(3) -0.019(2) 0.050(2) -0.073(3)
C12 0.0573(17) 0.068(2) 0.0741(19) 0.0057(14) 0.0184(15) 0.0180(15)
C3 0.107(3) 0.079(2) 0.0500(17) -0.017(2) 0.0393(18) -0.0222(15)
C1 0.064(2) 0.061(2) 0.106(3) 0.0237(16) -0.0094(19) -0.0369(19)

loop_
_atom_type_symbol
_atom_type_description
_atom_type_scat_dispersion_real
_atom_type_scat_dispersion_imag
_atom_type_scat_source
C C 0.0033 0.0016 'International Tables Vol C Tables 4.2.6.8 and 6.1.1.4'
H H 0.0000 0.0000 'International Tables Vol C Tables 4.2.6.8 and 6.1.1.4'
N N 0.0061 0.0033 'International Tables Vol C Tables 4.2.6.8 and 6.1.1.4'
Fe Fe 0.3463 0.8444 'International Tables Vol C Tables 4.2.6.8 and 6.1.1.4'

loop_
_geom_angle_atom_site_label_1
_geom_angle_atom_site_label_2
_geom_angle_atom_site_label_3
_geom_angle
C10 Fe1 C2 121.13(14)
C10 Fe1 C5 124.61(11)
C2 Fe1 C5 67.36(12)
C10 Fe1 C9 41.40(9)
C2 Fe1 C9 156.35(17)
C5 Fe1 C9 107.32(10)
C10 Fe1 C3 107.43(12)
C2 Fe1 C3 40.27(14)
C5 Fe1 C3 40.03(12)
C9 Fe1 C3 120.76(13)
C10 Fe1 C8 68.99(10)
C2 Fe1 C8 161.54(16)
C5 Fe1 C8 121.64(11)
C9 Fe1 C8 41.13(9)
C3 Fe1 C8 156.49(13)
C10 Fe1 C4 161.07(10)
C2 Fe1 C4 67.80(14)
C5 Fe1 C4 40.01(11)
C9 Fe1 C4 123.96(10)
C3 Fe1 C4 67.64(12)
C8 Fe1 C4 107.79(11)
C10 Fe1 C7 68.15(10)
C2 Fe1 C7 125.25(14)
C5 Fe1 C7 157.24(11)
C9 Fe1 C7 68.70(10)
C3 Fe1 C7 161.43(13)
C8 Fe1 C7 40.64(9)
C4 Fe1 C7 122.35(11)
C10 Fe1 C6 40.43(9)
C2 Fe1 C6 108.25(12)
C5 Fe1 C6 161.08(11)
C9 Fe1 C6 68.88(10)
C3 Fe1 C6 124.75(12)
C8 Fe1 C6 68.49(10)
C4 Fe1 C6 157.37(11)
C7 Fe1 C6 40.34(10)
C10 Fe1 C1 156.70(13)
C2 Fe1 C1 40.31(16)
C5 Fe1 C1 67.21(12)
C9 Fe1 C1 161.07(15)
C3 Fe1 C1 67.60(15)
C8 Fe1 C1 124.84(15)
C4 Fe1 C1 40.26(12)
C7 Fe1 C1 108.88(13)
C6 Fe1 C1 122.26(12)
C6 C10 C9 108.5(2)
C6 C10 Fe1 70.59(14)
C9 C10 Fe1 69.48(13)
C6 C10 H10A 125.7
C9 C10 H10A 125.7
Fe1 C10 H10A 125.7
C8 C9 C10 107.0(2)
C8 C9 C16 130.6(2)
C10 C9 C16 122.2(2)
C8 C9 Fe1 69.65(13)
C10 C9 Fe1 69.11(13)
C16 C9 Fe1 122.35(16)
N2 C15 C14 121.9(2)
N2 C15 C17 116.1(2)
C14 C15 C17 122.0(2)
C16 C17 C18 122.0(2)
C16 C17 C15 122.5(2)
C18 C17 C15 115.5(2)
C17 C16 C9 130.1(2)
C17 C16 H16A 114.9
C9 C16 H16A 114.9
C15 N2 C12 117.6(2)
N1 C18 C17 176.5(3)
C7 C8 C9 107.8(2)
C7 C8 Fe1 69.98(14)
C9 C8 Fe1 69.22(13)
C7 C8 H8A 126.1
C9 C8 H8A 126.1
Fe1 C8 H8A 126.1
C6 C7 C8 108.7(2)
C6 C7 Fe1 69.92(14)
C8 C7 Fe1 69.38(14)
C6 C7 H7A 125.6
C8 C7 H7A 125.6
Fe1 C7 H7A 125.6
C13 C14 C15 119.1(3)
C13 C14 H1A 120.5
C15 C14 H1A 120.5
C3 C5 C4 109.2(3)
C3 C5 Fe1 70.08(16)
C4 C5 Fe1 70.54(14)
C3 C5 H5A 125.4
C4 C5 H5A 125.4
Fe1 C5 H5A 125.4
C13 C11 C12 118.5(3)
C13 C11 H11A 120.8
C12 C11 H11A 120.8
C11 C13 C14 119.1(3)
C11 C13 H13A 120.5
C14 C13 H13A 120.5
C5 C4 C1 107.2(3)
C5 C4 Fe1 69.45(15)
C1 C4 Fe1 69.68(16)
C5 C4 H4A 126.4
C1 C4 H4A 126.4
Fe1 C4 H4A 126.4
C10 C6 C7 108.0(2)
C10 C6 Fe1 68.98(13)
C7 C6 Fe1 69.74(14)
C10 C6 H6A 126.0
C7 C6 H6A 126.0
Fe1 C6 H6A 126.0
C1 C2 C3 108.0(3)
C1 C2 Fe1 70.29(18)
C3 C2 Fe1 70.05(17)
C1 C2 H2A 126.0
C3 C2 H2A 126.0
Fe1 C2 H2A 126.0
N2 C12 C11 123.9(3)
N2 C12 H12A 118.0
C11 C12 H12A 118.0
C5 C3 C2 107.6(3)
C5 C3 Fe1 69.89(16)
C2 C3 Fe1 69.68(19)
C5 C3 H3A 126.2
C2 C3 H3A 126.2
Fe1 C3 H3A 126.2
C2 C1 C4 108.0(3)
C2 C1 Fe1 69.40(18)
C4 C1 Fe1 70.06(15)
C2 C1 H1B 126.0
C4 C1 H1B 126.0
Fe1 C1 H1B 126.0

loop_
_geom_bond_atom_site_label_1
_geom_bond_atom_site_label_2
_geom_bond_distance
Fe1 C10 2.031(2)
Fe1 C2 2.032(3)
Fe1 C5 2.034(2)
Fe1 C9 2.036(2)
Fe1 C3 2.037(3)
Fe1 C8 2.042(2)
Fe1 C4 2.048(3)
Fe1 C7 2.050(2)
Fe1 C6 2.052(2)
Fe1 C1 2.044(3)
C10 C6 1.411(3)
C10 C9 1.438(3)
C10 H10A 0.9800
C9 C8 1.432(3)
C9 C16 1.450(3)
C15 N2 1.334(3)
C15 C14 1.389(3)
C15 C17 1.492(3)
C17 C16 1.346(3)
C17 C18 1.433(3)
C16 H16A 0.9300
N2 C12 1.336(3)
C18 N1 1.138(3)
C8 C7 1.421(3)
C8 H8A 0.9800
C7 C6 1.414(4)
C7 H7A 0.9800
C14 C13 1.383(4)
C14 H1A 0.9300
C5 C3 1.393(4)
C5 C4 1.397(4)
C5 H5A 0.9800
C11 C13 1.361(4)
C11 C12 1.372(4)
C11 H11A 0.9300
C13 H13A 0.9300
C4 C1 1.408(4)
C4 H4A 0.9800
C6 H6A 0.9800
C2 C1 1.404(5)
C2 C3 1.401(5)
C2 H2A 0.9800
C12 H12A 0.9300
C3 H3A 0.9800
C1 H1B 0.9800

loop_
_geom_hbond_atom_site_label_D
_geom_hbond_atom_site_label_H
_geom_hbond_atom_site_label_A
_geom_hbond_site_symmetry_A
_geom_hbond_distance_DH
_geom_hbond_distance_HA
_geom_hbond_distance_DA
_geom_hbond_angle_DHA
C16 H16A N2 . 0.93 2.41 2.804(3) 105.1
C4 H4A N1 3_675 0.98 2.62 3.538(4) 155.6

loop_
_geom_torsion_atom_site_label_1
_geom_torsion_atom_site_label_2
_geom_torsion_atom_site_label_3
_geom_torsion_atom_site_label_4
_geom_torsion
C2 Fe1 C10 C6 81.7(2)
C5 Fe1 C10 C6 164.22(16)
C9 Fe1 C10 C6 -119.4(2)
C3 Fe1 C10 C6 123.55(18)
C8 Fe1 C10 C6 -81.09(16)
C4 Fe1 C10 C6 -164.7(3)
C7 Fe1 C10 C6 -37.29(15)
C1 Fe1 C10 C6 49.9(4)
C2 Fe1 C10 C9 -158.91(18)
C5 Fe1 C10 C9 -76.36(17)
C3 Fe1 C10 C9 -117.04(17)
C8 Fe1 C10 C9 38.33(13)
C4 Fe1 C10 C9 -45.3(4)
C7 Fe1 C10 C9 82.13(15)
C6 Fe1 C10 C9 119.4(2)
C1 Fe1 C10 C9 169.3(3)
C6 C10 C9 C8 0.4(3)
Fe1 C10 C9 C8 -59.63(16)
C6 C10 C9 C16 175.9(2)
Fe1 C10 C9 C16 115.9(2)
C6 C10 C9 Fe1 60.04(17)
C10 Fe1 C9 C8 118.34(19)
C2 Fe1 C9 C8 168.5(3)
C5 Fe1 C9 C8 -118.57(15)
C3 Fe1 C9 C8 -160.17(16)
C4 Fe1 C9 C8 -77.80(17)
C7 Fe1 C9 C8 37.66(14)
C6 Fe1 C9 C8 81.07(15)
C1 Fe1 C9 C8 -48.5(4)
C2 Fe1 C9 C10 50.1(3)
C5 Fe1 C9 C10 123.08(15)
C3 Fe1 C9 C10 81.49(18)
C8 Fe1 C9 C10 -118.34(19)
C4 Fe1 C9 C10 163.86(15)
C7 Fe1 C9 C10 -80.68(15)
C6 Fe1 C9 C10 -37.27(14)
C1 Fe1 C9 C10 -166.9(3)
C10 Fe1 C9 C16 -115.7(2)
C2 Fe1 C9 C16 -65.6(4)
C5 Fe1 C9 C16 7.4(2)
C3 Fe1 C9 C16 -34.2(2)
C8 Fe1 C9 C16 125.9(3)
C4 Fe1 C9 C16 48.1(2)
C7 Fe1 C9 C16 163.6(2)
C6 Fe1 C9 C16 -153.0(2)
C1 Fe1 C9 C16 77.4(4)
N2 C15 C17 C16 -1.7(3)
C14 C15 C17 C16 179.2(2)
N2 C15 C17 C18 177.4(2)
C14 C15 C17 C18 -1.6(3)
C18 C17 C16 C9 0.5(4)
C15 C17 C16 C9 179.6(2)
C8 C9 C16 C17 -8.6(4)
C10 C9 C16 C17 177.1(2)
Fe1 C9 C16 C17 -98.6(3)
C14 C15 N2 C12 -0.1(4)
C17 C15 N2 C12 -179.2(2)
C10 C9 C8 C7 -0.3(3)
C16 C9 C8 C7 -175.3(2)
Fe1 C9 C8 C7 -59.58(17)
C10 C9 C8 Fe1 59.29(15)
C16 C9 C8 Fe1 -115.7(2)
C10 Fe1 C8 C7 80.51(16)
C2 Fe1 C8 C7 -46.3(4)
C5 Fe1 C8 C7 -160.94(16)
C9 Fe1 C8 C7 119.1(2)
C3 Fe1 C8 C7 166.0(3)
C4 Fe1 C8 C7 -119.28(16)
C6 Fe1 C8 C7 36.99(15)
C1 Fe1 C8 C7 -78.15(19)
C10 Fe1 C8 C9 -38.57(13)
C2 Fe1 C8 C9 -165.4(3)
C5 Fe1 C8 C9 79.98(17)
C3 Fe1 C8 C9 46.9(3)
C4 Fe1 C8 C9 121.64(15)
C7 Fe1 C8 C9 -119.1(2)
C6 Fe1 C8 C9 -82.09(15)
C1 Fe1 C8 C9 162.77(15)
C9 C8 C7 C6 0.1(3)
Fe1 C8 C7 C6 -59.03(18)
C9 C8 C7 Fe1 59.10(16)
C10 Fe1 C7 C6 37.37(15)
C2 Fe1 C7 C6 -76.1(2)
C5 Fe1 C7 C6 166.1(3)
C9 Fe1 C7 C6 82.05(16)
C3 Fe1 C7 C6 -42.2(4)
C8 Fe1 C7 C6 120.1(2)
C4 Fe1 C7 C6 -160.39(15)
C1 Fe1 C7 C6 -117.96(19)
C10 Fe1 C7 C8 -82.78(16)
C2 Fe1 C7 C8 163.7(2)
C5 Fe1 C7 C8 46.0(3)
C9 Fe1 C7 C8 -38.10(15)
C3 Fe1 C7 C8 -162.4(4)
C4 Fe1 C7 C8 79.47(18)
C6 Fe1 C7 C8 -120.1(2)
C1 Fe1 C7 C8 121.90(19)
N2 C15 C14 C13 -0.4(4)
C17 C15 C14 C13 178.6(2)
C10 Fe1 C5 C3 -75.2(2)
C2 Fe1 C5 C3 37.9(2)
C9 Fe1 C5 C3 -117.5(2)
C8 Fe1 C5 C3 -160.23(19)
C4 Fe1 C5 C3 119.9(3)
C7 Fe1 C5 C3 166.4(3)
C6 Fe1 C5 C3 -42.2(4)
C1 Fe1 C5 C3 81.8(2)
C10 Fe1 C5 C4 164.91(16)
C2 Fe1 C5 C4 -82.0(2)
C9 Fe1 C5 C4 122.60(17)
C3 Fe1 C5 C4 -119.9(3)
C8 Fe1 C5 C4 79.87(19)
C7 Fe1 C5 C4 46.5(4)
C6 Fe1 C5 C4 -162.1(3)
C1 Fe1 C5 C4 -38.1(2)
C12 C11 C13 C14 0.0(4)
C15 C14 C13 C11 0.4(4)
C3 C5 C4 C1 0.1(3)
Fe1 C5 C4 C1 59.75(18)
C3 C5 C4 Fe1 -59.64(19)
C10 Fe1 C4 C5 -41.3(4)
C2 Fe1 C4 C5 80.8(2)
C9 Fe1 C4 C5 -75.9(2)
C3 Fe1 C4 C5 37.08(18)
C8 Fe1 C4 C5 -118.34(17)
C7 Fe1 C4 C5 -160.60(16)
C6 Fe1 C4 C5 165.0(3)
C1 Fe1 C4 C5 118.3(3)
C10 Fe1 C4 C1 -159.7(3)
C2 Fe1 C4 C1 -37.6(2)
C5 Fe1 C4 C1 -118.3(3)
C9 Fe1 C4 C1 165.8(2)
C3 Fe1 C4 C1 -81.3(2)
C8 Fe1 C4 C1 123.3(2)
C7 Fe1 C4 C1 81.1(2)
C6 Fe1 C4 C1 46.7(4)
C9 C10 C6 C7 -0.4(3)
Fe1 C10 C6 C7 58.99(17)
C9 C10 C6 Fe1 -59.35(16)
C8 C7 C6 C10 0.2(3)
Fe1 C7 C6 C10 -58.51(17)
C8 C7 C6 Fe1 58.70(17)
C2 Fe1 C6 C10 -116.9(2)
C5 Fe1 C6 C10 -43.6(4)
C9 Fe1 C6 C10 38.14(14)
C3 Fe1 C6 C10 -75.4(2)
C8 Fe1 C6 C10 82.44(15)
C4 Fe1 C6 C10 167.2(3)
C7 Fe1 C6 C10 119.7(2)
C1 Fe1 C6 C10 -159.0(2)
C10 Fe1 C6 C7 -119.7(2)
C2 Fe1 C6 C7 123.4(2)
C5 Fe1 C6 C7 -163.3(3)
C9 Fe1 C6 C7 -81.56(16)
C3 Fe1 C6 C7 164.90(18)
C8 Fe1 C6 C7 -37.26(15)
C4 Fe1 C6 C7 47.5(4)
C1 Fe1 C6 C7 81.3(2)
C10 Fe1 C2 C1 -161.20(17)
C5 Fe1 C2 C1 81.0(2)
C9 Fe1 C2 C1 162.4(2)
C3 Fe1 C2 C1 118.7(3)
C8 Fe1 C2 C1 -42.1(5)
C4 Fe1 C2 C1 37.53(18)
C7 Fe1 C2 C1 -77.3(2)
C6 Fe1 C2 C1 -118.69(19)
C10 Fe1 C2 C3 80.1(2)
C5 Fe1 C2 C3 -37.71(19)
C9 Fe1 C2 C3 43.7(4)
C8 Fe1 C2 C3 -160.8(3)
C4 Fe1 C2 C3 -81.2(2)
C7 Fe1 C2 C3 164.06(18)
C6 Fe1 C2 C3 122.6(2)
C1 Fe1 C2 C3 -118.7(3)
C15 N2 C12 C11 0.6(5)
C13 C11 C12 N2 -0.6(5)
C4 C5 C3 C2 0.2(3)
Fe1 C5 C3 C2 -59.7(2)
C4 C5 C3 Fe1 59.92(18)
C1 C2 C3 C5 -0.4(3)
Fe1 C2 C3 C5 59.86(19)
C1 C2 C3 Fe1 -60.3(2)
C10 Fe1 C3 C5 123.48(17)
C2 Fe1 C3 C5 -118.6(3)
C9 Fe1 C3 C5 80.2(2)
C8 Fe1 C3 C5 46.2(4)
C4 Fe1 C3 C5 -37.06(17)
C7 Fe1 C3 C5 -163.4(3)
C6 Fe1 C3 C5 164.61(16)
C1 Fe1 C3 C5 -80.8(2)
C10 Fe1 C3 C2 -117.9(2)
C5 Fe1 C3 C2 118.6(3)
C9 Fe1 C3 C2 -161.2(2)
C8 Fe1 C3 C2 164.8(3)
C4 Fe1 C3 C2 81.6(2)
C7 Fe1 C3 C2 -44.8(5)
C6 Fe1 C3 C2 -76.8(2)
C1 Fe1 C3 C2 37.9(2)
C3 C2 C1 C4 0.5(3)
Fe1 C2 C1 C4 -59.6(2)
C3 C2 C1 Fe1 60.1(2)
C5 C4 C1 C2 -0.4(3)
Fe1 C4 C1 C2 59.2(2)
C5 C4 C1 Fe1 -59.61(19)
C10 Fe1 C1 C2 44.2(4)
C5 Fe1 C1 C2 -81.4(2)
C9 Fe1 C1 C2 -158.1(3)
C3 Fe1 C1 C2 -37.8(2)
C8 Fe1 C1 C2 165.02(19)
C4 Fe1 C1 C2 -119.2(3)
C7 Fe1 C1 C2 122.7(2)
C6 Fe1 C1 C2 80.1(2)
C10 Fe1 C1 C4 163.4(3)
C2 Fe1 C1 C4 119.2(3)
C5 Fe1 C1 C4 37.87(18)
C9 Fe1 C1 C4 -38.8(5)
C3 Fe1 C1 C4 81.4(2)
C8 Fe1 C1 C4 -75.8(2)
C7 Fe1 C1 C4 -118.11(19)
C6 Fe1 C1 C4 -160.66(17)
